data_7050975
loop_
_publ_author_name
'Braga, Dario'
'Eckert, Matthieu'
'Fraccastoro, Matteo'
'Maini, Lucia'
'Grepioni, Fabrizia'
'Caneschi, Andrea'
'Sessoli, Roberta'

_publ_section_title
;
 The hydrogen oxalate anion allows one-dimensional columnar aggregation
 of organometallic sandwich cations
;
_journal_issue 10
_journal_name_full 'New Journal of Chemistry'
_journal_page_first 1280
_journal_paper_doi 10.1039/b205782d
_journal_volume 26
_journal_year 2002
_chemical_formula_sum 'C14 H15 Cr O5'
_chemical_formula_weight 315.26
_chemical_name_systematic
; 
? 
;
_space_group_IT_number 14
_symmetry_cell_setting monoclinic
_symmetry_space_group_name_Hall '-P 2yn'
_symmetry_space_group_name_H-M 'P 1 21/n 1'
_atom_sites_solution_hydrogens geom
_atom_sites_solution_primary direct
_atom_sites_solution_secondary difmap
_audit_creation_method SHELXL-97
_cell_angle_alpha 90.00
_cell_angle_beta 99.35(4)
_cell_angle_gamma 90.00
_cell_formula_units_Z 4
_cell_length_a 6.778(6)
_cell_length_b 17.963(7)
_cell_length_c 11.030(3)
_cell_measurement_temperature 293(2)
_cell_volume 1325.1(13)
_computing_structure_refinement 'SHELXL-97 (Sheldrick, 1997)'
_computing_structure_solution 'SHELXS-97 (Sheldrick, 1990)'
_diffrn_ambient_temperature 293(2)
_diffrn_measured_fraction_theta_full 0.738
_diffrn_measured_fraction_theta_max 0.738
_diffrn_radiation_monochromator graphite
_diffrn_radiation_source 'fine-focus sealed tube'
_diffrn_radiation_type MoK\a
_diffrn_radiation_wavelength 0.71073
_diffrn_reflns_av_R_equivalents 0.0538
_diffrn_reflns_av_sigmaI/netI 0.0467
_diffrn_reflns_limit_h_max 7
_diffrn_reflns_limit_h_min -7
_diffrn_reflns_limit_k_max 19
_diffrn_reflns_limit_k_min 0
_diffrn_reflns_limit_l_max 14
_diffrn_reflns_limit_l_min 0
_diffrn_reflns_number 2227
_diffrn_reflns_theta_full 26.95
_diffrn_reflns_theta_max 26.95
_diffrn_reflns_theta_min 3.25
_exptl_absorpt_coefficient_mu 0.879
_exptl_absorpt_correction_T_max 1.00
_exptl_absorpt_correction_T_min 0.88
_exptl_absorpt_correction_type psi-scan
_exptl_crystal_colour yellow
_exptl_crystal_density_diffrn 1.580
_exptl_crystal_density_method 'not measured'
_exptl_crystal_F_000 652
_exptl_crystal_size_max 0.26
_exptl_crystal_size_mid 0.20
_exptl_crystal_size_min 0.18
_refine_diff_density_max 0.482
_refine_diff_density_min -0.560
_refine_diff_density_rms 0.085
_refine_ls_extinction_coef 0.0013(14)
_refine_ls_extinction_expression Fc^*^=kFc[1+0.001xFc^2^\l^3^/sin(2\q)]^-1/4^
_refine_ls_extinction_method SHELXL
_refine_ls_goodness_of_fit_ref 1.049
_refine_ls_hydrogen_treatment mixed
_refine_ls_matrix_type full
_refine_ls_number_parameters 164
_refine_ls_number_reflns 2124
_refine_ls_number_restraints 0
_refine_ls_restrained_S_all 1.049
_refine_ls_R_factor_all 0.0868
_refine_ls_R_factor_gt 0.0473
_refine_ls_shift/su_max 0.001
_refine_ls_shift/su_mean 0.000
_refine_ls_structure_factor_coef Fsqd
_refine_ls_weighting_details 'calc w=1/[\s^2^(Fo^2^)+(0.0813P)^2^+0.6725P] where P=(Fo^2^+2Fc^2^)/3'
_refine_ls_weighting_scheme calc
_refine_ls_wR_factor_gt 0.1203
_refine_ls_wR_factor_ref 0.1389
_reflns_number_gt 1438
_reflns_number_total 2124
_reflns_threshold_expression >2sigma(I)
_cod_data_source_file b205782d.txt
_cod_data_source_block me001
_cod_depositor_comments
;
The following automatic conversions were performed:
'_symmetry_cell_setting' value 'Monoclinic' changed to 'monoclinic'
according to '/home/saulius/struct/CIF-dictionaries/cif_core.dic'
dictionary named 'cif_core.dic' version 2.4.1 from
2010-06-29.

'_exptl_absorpt_correction_type' value 'Psi-scan' changed to
'psi-scan' according to
'/home/saulius/struct/CIF-dictionaries/cif_core.dic' dictionary named
'cif_core.dic' version 2.4.1 from 2010-06-29.

Automatic conversion script
Id: cif_fix_enum 1527 2010-12-29 10:47:43Z saulius 
;
_cod_original_sg_symbol_H-M P2(1)/n
_cod_database_code 7050975

loop_
_symmetry_equiv_pos_as_xyz
'x, y, z'
'-x+1/2, y+1/2, -z+1/2'
'-x, -y, -z'
'x-1/2, -y-1/2, z-1/2'

loop_
_atom_site_label
_atom_site_type_symbol
_atom_site_fract_x
_atom_site_fract_y
_atom_site_fract_z
_atom_site_U_iso_or_equiv
_atom_site_adp_type
_atom_site_occupancy
_atom_site_symmetry_multiplicity
_atom_site_calc_flag
_atom_site_refinement_flags
_atom_site_disorder_assembly
_atom_site_disorder_group
Cr1 Cr -0.31055(9) 0.84387(4) -0.37826(6) 0.0268(3) Uani 1 1 d . . .
C1 C -0.5413(3) 0.90706(13) -0.3152(3) 0.0466(13) Uani 1 1 d G . .
H1 H -0.5425 0.9560 -0.2881 0.056 Uiso 1 1 calc R . .
C2 C -0.5996(2) 0.89073(13) -0.4390(2) 0.0448(13) Uani 1 1 d G . .
H2 H -0.6399 0.9288 -0.4947 0.054 Uiso 1 1 calc R . .
C3 C -0.5977(2) 0.81752(15) -0.4796(2) 0.0410(12) Uani 1 1 d G . .
H3 H -0.6367 0.8066 -0.5625 0.049 Uiso 1 1 calc R . .
C4 C -0.5374(3) 0.76063(12) -0.3964(2) 0.0406(12) Uani 1 1 d G . .
H4 H -0.5362 0.7116 -0.4235 0.049 Uiso 1 1 calc R . .
C5 C -0.4791(3) 0.77696(15) -0.2726(2) 0.0437(13) Uani 1 1 d G . .
H5 H -0.4388 0.7389 -0.2169 0.052 Uiso 1 1 calc R . .
C6 C -0.4810(3) 0.85017(17) -0.23199(18) 0.0510(15) Uani 1 1 d G . .
H6 H -0.4420 0.8611 -0.1491 0.061 Uiso 1 1 calc R . .
C7 C -0.1470(3) 0.90741(14) -0.4950(2) 0.0468(13) Uani 1 1 d G . .
H7 H -0.1891 0.9433 -0.5543 0.056 Uiso 1 1 calc R . .
C8 C -0.1465(3) 0.83270(16) -0.5278(2) 0.0483(14) Uani 1 1 d G . .
H8 H -0.1883 0.8186 -0.6091 0.058 Uiso 1 1 calc R . .
C9 C -0.0836(3) 0.77902(14) -0.4392(3) 0.0539(15) Uani 1 1 d G . .
H9 H -0.0833 0.7290 -0.4612 0.065 Uiso 1 1 calc R . .
C10 C -0.0212(2) 0.80002(17) -0.3178(3) 0.0634(18) Uani 1 1 d G . .
H10 H 0.0209 0.7641 -0.2585 0.076 Uiso 1 1 calc R . .
C11 C -0.0217(2) 0.87473(18) -0.2849(2) 0.0659(19) Uani 1 1 d G . .
H11 H 0.0201 0.8888 -0.2037 0.079 Uiso 1 1 calc R . .
C12 C -0.0846(3) 0.92842(14) -0.3735(3) 0.0548(15) Uani 1 1 d G . .
H12 H -0.0850 0.9784 -0.3516 0.066 Uiso 1 1 calc R . .
C100 C -0.2345(6) 0.5658(3) -0.4246(4) 0.0353(11) Uani 1 1 d . . .
C200 C -0.1947(7) 0.5938(3) -0.2920(4) 0.0350(11) Uani 1 1 d . . .
O100 O -0.2396(6) 0.4943(2) -0.4319(4) 0.0584(11) Uani 1 1 d . . .
H100 H -0.257(9) 0.485(4) -0.510(6) 0.09(2) Uiso 1 1 d . . .
O101 O -0.2586(8) 0.6069(2) -0.5100(3) 0.0759(14) Uani 1 1 d . . .
O200 O -0.0179(5) 0.6079(2) -0.2494(3) 0.0577(11) Uani 1 1 d . . .
O201 O -0.3419(5) 0.60098(19) -0.2392(3) 0.0437(9) Uani 1 1 d . . .
O300 O -0.2900(8) 0.4326(4) -0.6400(6) 0.100(2) Uani 1 1 d . . .
H300 H -0.378(9) 0.424(3) -0.673(5) 0.05(2) Uiso 1 1 d . . .
H301 H -0.208(12) 0.419(4) -0.661(7) 0.10(3) Uiso 1 1 d . . .

loop_
_atom_site_aniso_label
_atom_site_aniso_U_11
_atom_site_aniso_U_22
_atom_site_aniso_U_33
_atom_site_aniso_U_23
_atom_site_aniso_U_13
_atom_site_aniso_U_12
Cr1 0.0142(4) 0.0373(5) 0.0291(3) -0.0002(3) 0.0042(2) -0.0010(3)
C1 0.025(2) 0.048(3) 0.069(3) -0.015(3) 0.014(2) 0.004(2)
C2 0.022(2) 0.052(3) 0.061(3) 0.013(3) 0.006(2) 0.010(2)
C3 0.019(2) 0.063(3) 0.040(2) -0.004(2) 0.0002(19) -0.006(2)
C4 0.024(2) 0.042(3) 0.057(3) -0.003(2) 0.010(2) -0.007(2)
C5 0.026(2) 0.062(4) 0.046(3) 0.017(3) 0.013(2) -0.002(2)
C6 0.023(2) 0.097(5) 0.035(2) -0.012(3) 0.0111(19) -0.008(3)
C7 0.030(3) 0.057(3) 0.057(3) 0.014(3) 0.017(2) -0.001(2)
C8 0.028(3) 0.079(4) 0.042(3) -0.008(3) 0.018(2) -0.006(3)
C9 0.028(3) 0.044(3) 0.095(5) -0.009(3) 0.030(3) 0.000(2)
C10 0.021(3) 0.091(5) 0.078(4) 0.043(4) 0.009(3) 0.012(3)
C11 0.016(2) 0.139(6) 0.041(3) -0.015(4) 0.000(2) -0.026(3)
C12 0.029(3) 0.048(3) 0.090(4) -0.019(3) 0.019(3) -0.018(2)
C100 0.027(2) 0.044(3) 0.034(2) -0.005(2) 0.0031(19) -0.001(2)
C200 0.034(3) 0.037(3) 0.032(2) 0.000(2) 0.002(2) 0.001(2)
O100 0.085(3) 0.044(2) 0.042(2) -0.0086(18) -0.004(2) 0.004(2)
O101 0.134(4) 0.057(3) 0.0298(19) 0.0063(19) -0.007(2) -0.015(3)
O200 0.0255(19) 0.102(3) 0.0428(19) -0.023(2) -0.0029(14) -0.0037(19)
O201 0.0335(18) 0.062(2) 0.0358(17) -0.0076(16) 0.0057(14) -0.0012(16)
O300 0.033(3) 0.157(6) 0.108(4) -0.098(4) 0.009(3) -0.016(3)

loop_
_atom_type_symbol
_atom_type_description
_atom_type_scat_dispersion_real
_atom_type_scat_dispersion_imag
_atom_type_scat_source
C C 0.0033 0.0016 'International Tables Vol C Tables 4.2.6.8 and 6.1.1.4'
H H 0.0000 0.0000 'International Tables Vol C Tables 4.2.6.8 and 6.1.1.4'
Cr Cr 0.3209 0.6236 'International Tables Vol C Tables 4.2.6.8 and 6.1.1.4'
O O 0.0106 0.0060 'International Tables Vol C Tables 4.2.6.8 and 6.1.1.4'

loop_
_geom_angle_atom_site_label_1
_geom_angle_atom_site_label_2
_geom_angle_atom_site_label_3
_geom_angle
_geom_angle_site_symmetry_1
_geom_angle_site_symmetry_3
_geom_angle_publ_flag
C10 Cr1 C9 38.2 . . ?
C10 Cr1 C4 112.69(10) . . ?
C9 Cr1 C4 97.71(9) . . ?
C10 Cr1 C5 99.74(9) . . ?
C9 Cr1 C5 110.12(9) . . ?
C4 Cr1 C5 38.1 . . ?
C10 Cr1 C11 38.2 . . ?
C9 Cr1 C11 68.9 . . ?
C4 Cr1 C11 145.07(9) . . ?
C5 Cr1 C11 114.48(9) . . ?
C10 Cr1 C3 143.26(10) . . ?
C9 Cr1 C3 110.99(10) . . ?
C4 Cr1 C3 38.0 . . ?
C5 Cr1 C3 68.7 . . ?
C11 Cr1 C3 176.73(10) . . ?
C10 Cr1 C6 111.64(9) . . ?
C9 Cr1 C6 140.99(9) . . ?
C4 Cr1 C6 68.7 . . ?
C5 Cr1 C6 38.0 . . ?
C11 Cr1 C6 100.87(9) . . ?
C3 Cr1 C6 81.3 . . ?
C10 Cr1 C2 178.64(10) . . ?
C9 Cr1 C2 142.25(10) . . ?
C4 Cr1 C2 68.7 . . ?
C5 Cr1 C2 81.3 . . ?
C11 Cr1 C2 140.54(10) . . ?
C3 Cr1 C2 38.0 . . ?
C6 Cr1 C2 68.6 . . ?
C10 Cr1 C1 141.60(10) . . ?
C9 Cr1 C1 178.77(10) . . ?
C4 Cr1 C1 81.3 . . ?
C5 Cr1 C1 68.7 . . ?
C11 Cr1 C1 111.58(10) . . ?
C3 Cr1 C1 68.6 . . ?
C6 Cr1 C1 38.0 . . ?
C2 Cr1 C1 37.9 . . ?
C10 Cr1 C8 68.8 . . ?
C9 Cr1 C8 38.0 . . ?
C4 Cr1 C8 108.59(9) . . ?
C5 Cr1 C8 139.42(10) . . ?
C11 Cr1 C8 81.1 . . ?
C3 Cr1 C8 96.82(9) . . ?
C6 Cr1 C8 177.28(10) . . ?
C2 Cr1 C8 111.03(9) . . ?
C1 Cr1 C8 142.97(9) . . ?
C10 Cr1 C12 68.6 . . ?
C9 Cr1 C12 81.1 . . ?
C4 Cr1 C12 176.06(9) . . ?
C5 Cr1 C12 145.86(9) . . ?
C11 Cr1 C12 37.9 . . ?
C3 Cr1 C12 138.96(9) . . ?
C6 Cr1 C12 114.51(9) . . ?
C2 Cr1 C12 110.01(10) . . ?
C1 Cr1 C12 99.94(9) . . ?
C8 Cr1 C12 68.2 . . ?
C10 Cr1 C7 81.1 . . ?
C9 Cr1 C7 68.4 . . ?
C4 Cr1 C7 138.44(9) . . ?
C5 Cr1 C7 176.44(10) . . ?
C11 Cr1 C7 68.3 . . ?
C3 Cr1 C7 108.53(9) . . ?
C6 Cr1 C7 144.77(10) . . ?
C2 Cr1 C7 97.93(9) . . ?
C1 Cr1 C7 112.77(9) . . ?
C8 Cr1 C7 37.7 . . ?
C12 Cr1 C7 37.6 . . ?
C2 C1 C6 120.0 . . ?
C2 C1 Cr1 71.0 . . ?
C6 C1 Cr1 70.9 . . ?
C2 C1 H1 120.0 . . ?
C6 C1 H1 120.0 . . ?
Cr1 C1 H1 130.7 . . ?
C3 C2 C1 120.0 . . ?
C3 C2 Cr1 70.88(6) . . ?
C1 C2 Cr1 71.0 . . ?
C3 C2 H2 120.0 . . ?
C1 C2 H2 120.0 . . ?
Cr1 C2 H2 130.7 . . ?
C4 C3 C2 120.0 . . ?
C4 C3 Cr1 70.9 . . ?
C2 C3 Cr1 71.14(5) . . ?
C4 C3 H3 120.0 . . ?
C2 C3 H3 120.0 . . ?
Cr1 C3 H3 130.6 . . ?
C3 C4 C5 120.0 . . ?
C3 C4 Cr1 71.1 . . ?
C5 C4 Cr1 71.0 . . ?
C3 C4 H4 120.0 . . ?
C5 C4 H4 120.0 . . ?
Cr1 C4 H4 130.5 . . ?
C4 C5 C6 120.0 . . ?
C4 C5 Cr1 71.0 . . ?
C6 C5 Cr1 71.12(6) . . ?
C4 C5 H5 120.0 . . ?
C6 C5 H5 120.0 . . ?
Cr1 C5 H5 130.5 . . ?
C5 C6 C1 120.0 . . ?
C5 C6 Cr1 70.85(5) . . ?
C1 C6 Cr1 71.1 . . ?
C5 C6 H6 120.0 . . ?
C1 C6 H6 120.0 . . ?
Cr1 C6 H6 130.6 . . ?
C12 C7 C8 120.0 . . ?
C12 C7 Cr1 71.0 . . ?
C8 C7 Cr1 70.61(5) . . ?
C12 C7 H7 120.0 . . ?
C8 C7 H7 120.0 . . ?
Cr1 C7 H7 131.2 . . ?
C9 C8 C7 120.0 . . ?
C9 C8 Cr1 70.2 . . ?
C7 C8 Cr1 71.67(5) . . ?
C9 C8 H8 120.0 . . ?
C7 C8 H8 120.0 . . ?
Cr1 C8 H8 130.7 . . ?
C10 C9 C8 120.0 . . ?
C10 C9 Cr1 70.6 . . ?
C8 C9 Cr1 71.7 . . ?
C10 C9 H9 120.0 . . ?
C8 C9 H9 120.0 . . ?
Cr1 C9 H9 130.1 . . ?
C9 C10 C11 120.0 . . ?
C9 C10 Cr1 71.1 . . ?
C11 C10 Cr1 71.45(6) . . ?
C9 C10 H10 120.0 . . ?
C11 C10 H10 120.0 . . ?
Cr1 C10 H10 130.0 . . ?
C12 C11 C10 120.0 . . ?
C12 C11 Cr1 71.8 . . ?
C10 C11 Cr1 70.37(5) . . ?
C12 C11 H11 120.0 . . ?
C10 C11 H11 120.0 . . ?
Cr1 C11 H11 130.4 . . ?
C11 C12 C7 120.0 . . ?
C11 C12 Cr1 70.3 . . ?
C7 C12 Cr1 71.4 . . ?
C11 C12 H12 120.0 . . ?
C7 C12 H12 120.0 . . ?
Cr1 C12 H12 131.0 . . ?
O101 C100 O100 124.9(4) . . ?
O101 C100 C200 122.4(4) . . ?
O100 C100 C200 112.7(4) . . ?
O200 C200 O201 127.0(4) . . ?
O200 C200 C100 116.1(4) . . ?
O201 C200 C100 116.9(4) . . ?
C100 O100 H100 105(4) . . ?
H300 O300 H301 116(8) . . ?

loop_
_geom_bond_atom_site_label_1
_geom_bond_atom_site_label_2
_geom_bond_distance
_geom_bond_site_symmetry_2
_geom_bond_publ_flag
Cr1 C10 2.118(2) . ?
Cr1 C9 2.124(2) . ?
Cr1 C4 2.131(2) . ?
Cr1 C5 2.1312(18) . ?
Cr1 C11 2.132(2) . ?
Cr1 C3 2.134(2) . ?
Cr1 C6 2.1346(19) . ?
Cr1 C2 2.138(2) . ?
Cr1 C1 2.138(2) . ?
Cr1 C8 2.1434(19) . ?
Cr1 C12 2.151(2) . ?
Cr1 C7 2.1570(18) . ?
C1 C2 1.3900 . ?
C1 C6 1.3900 . ?
C1 H1 0.9300 . ?
C2 C3 1.3900 . ?
C2 H2 0.9300 . ?
C3 C4 1.3900 . ?
C3 H3 0.9300 . ?
C4 C5 1.3900 . ?
C4 H4 0.9300 . ?
C5 C6 1.3900 . ?
C5 H5 0.9300 . ?
C6 H6 0.9300 . ?
C7 C12 1.3901 . ?
C7 C8 1.3901 . ?
C7 H7 0.9300 . ?
C8 C9 1.3900 . ?
C8 H8 0.9300 . ?
C9 C10 1.3899 . ?
C9 H9 0.9300 . ?
C10 C11 1.3901 . ?
C10 H10 0.9300 . ?
C11 C12 1.3899 . ?
C11 H11 0.9300 . ?
C12 H12 0.9300 . ?
C100 O101 1.186(6) . ?
C100 O100 1.287(6) . ?
C100 C200 1.529(6) . ?
C200 O200 1.240(6) . ?
C200 O201 1.241(5) . ?
O100 H100 0.86(7) . ?
O300 H300 0.67(6) . ?
O300 H301 0.68(8) . ?
